data_7102988
loop_
_publ_author_name
'Yan, Chao Guo'
'Song, Xiao Kai'
'Wang, Qi Fang'
'Sun, Jing'
'Siemeling, Ulrich'
'Bruhn, Clemens'

_publ_section_title
;
 One-step synthesis of polysubstituted benzene derivatives by
 multi-component cyclization of alpha-bromoacetate, malononitrile and
 aromatic aldehydes.
;
_journal_issue 12
_journal_name_full 'Chemical communications (Cambridge, England)'
_journal_page_first 1440
_journal_page_last 1442
_journal_paper_doi 10.1039/b718171j
_journal_year 2008
_chemical_formula_moiety 'C34 H38 Cl4 N4 O2'
_chemical_formula_sum 'C34 H38 Cl4 N4 O2'
_chemical_formula_weight 676.48
_chemical_name_systematic
;
?
;
_space_group_IT_number 14
_symmetry_cell_setting monoclinic
_symmetry_Int_Tables_number 14
_symmetry_space_group_name_Hall '-P 2ybc'
_symmetry_space_group_name_H-M 'P 1 21/c 1'
_atom_sites_solution_hydrogens geom
_atom_sites_solution_primary direct
_atom_sites_solution_secondary difmap
_audit_creation_method SHELXL-97
_cell_angle_alpha 90.00
_cell_angle_beta 92.363(6)
_cell_angle_gamma 90.00
_cell_formula_units_Z 4
_cell_length_a 11.9375(9)
_cell_length_b 11.4575(9)
_cell_length_c 26.5022(19)
_cell_measurement_reflns_used 11166
_cell_measurement_temperature 133(2)
_cell_measurement_theta_max 25.67
_cell_measurement_theta_min 1.54
_cell_volume 3621.7(5)
_computing_structure_refinement 'SHELXL-97 (Sheldrick, 1997)'
_computing_structure_solution 'SHELXS-97 (Sheldrick, 1990)'
_diffrn_ambient_temperature 133(2)
_diffrn_detector 'image plate (34 cm diameter)'
_diffrn_detector_area_resol_mean 6.67
_diffrn_detector_type STOE
_diffrn_measured_fraction_theta_full 0.997
_diffrn_measured_fraction_theta_max 0.997
_diffrn_measurement_details ' 180 frames, detector distance = 130 mm'
_diffrn_measurement_device '2-circle goniometer'
_diffrn_measurement_device_type 'STOE IPDS 2'
_diffrn_measurement_method 'rotation method'
_diffrn_radiation_collimation '0.5 mm diameter, multiple pinhole'
_diffrn_radiation_monochromator 'plane graphite'
_diffrn_radiation_polarisn_norm 0
_diffrn_radiation_type 'Mo K\a'
_diffrn_radiation_wavelength 0.71073
_diffrn_reflns_av_R_equivalents 0.0738
_diffrn_reflns_av_sigmaI/netI 0.0848
_diffrn_reflns_limit_h_max 14
_diffrn_reflns_limit_h_min -14
_diffrn_reflns_limit_k_max 13
_diffrn_reflns_limit_k_min -13
_diffrn_reflns_limit_l_max 31
_diffrn_reflns_limit_l_min -30
_diffrn_reflns_number 23044
_diffrn_reflns_theta_full 24.99
_diffrn_reflns_theta_max 24.99
_diffrn_reflns_theta_min 1.54
_diffrn_source 'sealed X-ray tube, 12 x 0.4 mm long-fine focus'
_diffrn_source_current 32
_diffrn_source_power 1.60
_diffrn_source_voltage 50
_diffrn_standards_decay_% 0
_exptl_absorpt_coefficient_mu 0.361
_exptl_absorpt_correction_T_max 0.9371
_exptl_absorpt_correction_T_min 0.8516
_exptl_absorpt_correction_type integration
_exptl_absorpt_process_details 'X-red ver. 1.06 (Stoe & Cie., 2001)'
_exptl_crystal_colour colorless
_exptl_crystal_density_diffrn 1.241
_exptl_crystal_density_method 'not measured'
_exptl_crystal_description block
_exptl_crystal_F_000 1416
_exptl_crystal_size_max 0.47
_exptl_crystal_size_mid 0.35
_exptl_crystal_size_min 0.16
_refine_diff_density_max 1.395
_refine_diff_density_min -0.884
_refine_diff_density_rms 0.085
_refine_ls_extinction_method none
_refine_ls_goodness_of_fit_ref 0.929
_refine_ls_hydrogen_treatment mixed
_refine_ls_matrix_type full
_refine_ls_number_parameters 411
_refine_ls_number_reflns 6375
_refine_ls_number_restraints 2
_refine_ls_restrained_S_all 0.929
_refine_ls_R_factor_all 0.1209
_refine_ls_R_factor_gt 0.0814
_refine_ls_shift/su_max 0.000
_refine_ls_shift/su_mean 0.000
_refine_ls_structure_factor_coef Fsqd
_refine_ls_weighting_details 'calc w=1/[\s^2^(Fo^2^)+(0.1654P)^2^+0.0000P] where P=(Fo^2^+2Fc^2^)/3'
_refine_ls_weighting_scheme calc
_refine_ls_wR_factor_gt 0.2266
_refine_ls_wR_factor_ref 0.2466
_reflns_number_gt 3550
_reflns_number_total 6375
_reflns_threshold_expression >2sigma(I)
_cod_data_source_file b718171j.txt
_cod_data_source_block i0370
_cod_original_sg_symbol_H-M 'P 21/c'
_cod_database_code 7102988

loop_
_symmetry_equiv_pos_as_xyz
'x, y, z'
'-x, y+1/2, -z+1/2'
'-x, -y, -z'
'x, -y-1/2, z-1/2'

loop_
_atom_site_label
_atom_site_type_symbol
_atom_site_fract_x
_atom_site_fract_y
_atom_site_fract_z
_atom_site_U_iso_or_equiv
_atom_site_adp_type
_atom_site_occupancy
_atom_site_symmetry_multiplicity
_atom_site_calc_flag
_atom_site_refinement_flags
_atom_site_disorder_assembly
_atom_site_disorder_group
C1 C 0.5800(3) 0.3085(3) 0.68079(15) 0.0258(8) Uani 1 1 d . . .
C2 C 0.6014(3) 0.3293(3) 0.62458(15) 0.0269(9) Uani 1 1 d . . .
C3 C 0.7098(3) 0.2620(3) 0.60807(15) 0.0252(8) Uani 1 1 d . . .
H3 H 0.7093 0.2637 0.5703 0.030 Uiso 1 1 calc R . .
C4 C 0.6999(3) 0.1346(3) 0.62384(14) 0.0260(8) Uani 1 1 d . . .
C5 C 0.6464(3) 0.1062(3) 0.66621(15) 0.0268(9) Uani 1 1 d . . .
C6 C 0.5965(3) 0.1972(3) 0.69800(15) 0.0279(9) Uani 1 1 d . . .
C7 C 0.6115(3) 0.4554(4) 0.61332(15) 0.0296(9) Uani 1 1 d . . .
C8 C 0.5037(4) 0.2819(4) 0.59477(16) 0.0333(10) Uani 1 1 d . . .
C9 C 0.5715(3) 0.1707(3) 0.74902(16) 0.0292(9) Uani 1 1 d . . .
C10 C 0.6278(3) -0.0181(3) 0.68077(14) 0.0276(9) Uani 1 1 d . . .
C11 C 0.7018(4) -0.2103(3) 0.68262(18) 0.0386(11) Uani 1 1 d . . .
H11A H 0.6426 -0.2382 0.6583 0.046 Uiso 1 1 calc R . .
H11B H 0.6797 -0.2299 0.7172 0.046 Uiso 1 1 calc R . .
C12 C 0.8130(4) -0.2655(4) 0.6718(2) 0.0500(13) Uani 1 1 d . . .
H12C H 0.8706 -0.2366 0.6961 0.060 Uiso 1 1 calc R . .
H12B H 0.8336 -0.2452 0.6375 0.060 Uiso 1 1 calc R . .
H12A H 0.8070 -0.3505 0.6749 0.060 Uiso 1 1 calc R . .
C13 C 0.8170(3) 0.3225(3) 0.62720(15) 0.0252(8) Uani 1 1 d . . .
C14 C 0.8707(3) 0.2973(4) 0.67320(16) 0.0350(10) Uani 1 1 d . . .
H14 H 0.8408 0.2393 0.6944 0.042 Uiso 1 1 calc R . .
C15 C 0.9680(4) 0.3559(4) 0.68858(17) 0.0380(10) Uani 1 1 d . . .
H15 H 1.0023 0.3381 0.7206 0.046 Uiso 1 1 calc R . .
C16 C 1.0173(3) 0.4405(3) 0.65838(16) 0.0319(9) Uani 1 1 d . . .
C17 C 0.9619(3) 0.4648(3) 0.61229(15) 0.0295(9) Uani 1 1 d . . .
H17 H 0.9917 0.5226 0.5910 0.035 Uiso 1 1 calc R . .
C18 C 0.8647(3) 0.4072(3) 0.59664(15) 0.0269(8) Uani 1 1 d . . .
H18 H 0.8299 0.4254 0.5647 0.032 Uiso 1 1 calc R . .
C19 C 1.1268(3) 0.5012(4) 0.67614(17) 0.0383(10) Uani 1 1 d . . .
C20 C 1.1112(4) 0.5630(5) 0.7264(2) 0.0520(13) Uani 1 1 d . . .
H20A H 1.0866 0.5064 0.7513 0.062 Uiso 1 1 calc R . .
H20B H 1.0545 0.6244 0.7218 0.062 Uiso 1 1 calc R . .
H20C H 1.1825 0.5979 0.7382 0.062 Uiso 1 1 calc R . .
C21 C 1.1644(5) 0.5925(6) 0.6374(2) 0.0707(18) Uani 1 1 d . . .
H21A H 1.1081 0.6546 0.6341 0.085 Uiso 1 1 calc R . .
H21B H 1.1725 0.5548 0.6046 0.085 Uiso 1 1 calc R . .
H21C H 1.2365 0.6261 0.6490 0.085 Uiso 1 1 calc R . .
C22 C 1.2191(4) 0.4073(5) 0.6835(2) 0.0586(15) Uani 1 1 d . . .
H22C H 1.2895 0.4446 0.6950 0.070 Uiso 1 1 calc R . .
H22B H 1.2297 0.3673 0.6514 0.070 Uiso 1 1 calc R . .
H22A H 1.1965 0.3506 0.7088 0.070 Uiso 1 1 calc R . .
C23 C 0.7485(3) 0.0459(3) 0.58990(15) 0.0280(9) Uani 1 1 d . . .
C24 C 0.8638(3) 0.0313(4) 0.58792(19) 0.0415(11) Uani 1 1 d . . .
H24 H 0.9129 0.0813 0.6070 0.050 Uiso 1 1 calc R . .
C25 C 0.9079(4) -0.0566(4) 0.55794(18) 0.0414(11) Uani 1 1 d . . .
H25 H 0.9869 -0.0652 0.5573 0.050 Uiso 1 1 calc R . .
C26 C 0.8404(3) -0.1312(3) 0.52929(15) 0.0290(9) Uani 1 1 d . . .
C27 C 0.7242(4) -0.1122(4) 0.53013(17) 0.0389(10) Uani 1 1 d . . .
H27 H 0.6751 -0.1597 0.5099 0.047 Uiso 1 1 calc R . .
C28 C 0.6797(3) -0.0259(4) 0.55980(17) 0.0374(10) Uani 1 1 d . . .
H28 H 0.6007 -0.0155 0.5596 0.045 Uiso 1 1 calc R . .
C29 C 0.8877(4) -0.2298(3) 0.49661(16) 0.0339(10) Uani 1 1 d . . .
C30 C 0.8723(4) -0.1959(4) 0.44082(16) 0.0351(10) Uani 1 1 d . . .
H30A H 0.9076 -0.1200 0.4353 0.042 Uiso 1 1 calc R . .
H30B H 0.7921 -0.1909 0.4316 0.042 Uiso 1 1 calc R . .
H30C H 0.9072 -0.2551 0.4199 0.042 Uiso 1 1 calc R . .
C31 C 1.0130(4) -0.2499(4) 0.50968(19) 0.0448(12) Uani 1 1 d . . .
H31A H 1.0236 -0.2659 0.5459 0.054 Uiso 1 1 calc R . .
H31B H 1.0555 -0.1799 0.5011 0.054 Uiso 1 1 calc R . .
H31C H 1.0397 -0.3165 0.4904 0.054 Uiso 1 1 calc R . .
C32 C 0.8238(4) -0.3446(4) 0.50624(18) 0.0430(11) Uani 1 1 d . . .
H32A H 0.7454 -0.3360 0.4944 0.052 Uiso 1 1 calc R . .
H32B H 0.8271 -0.3618 0.5425 0.052 Uiso 1 1 calc R . .
H32C H 0.8585 -0.4086 0.4880 0.052 Uiso 1 1 calc R . .
C33 C 0.7443(9) 0.0372(19) 0.3278(6) 0.300(13) Uani 1 1 d . . .
H33A H 0.7030 0.0997 0.3091 0.360 Uiso 1 1 calc R . .
H33B H 0.7092 0.0275 0.3607 0.360 Uiso 1 1 calc R . .
C34 C 0.5795(5) 0.2849(5) 0.4372(2) 0.0668(16) Uani 1 1 d . . .
H34A H 0.4976 0.2763 0.4407 0.080 Uiso 1 1 calc R . .
H34B H 0.5930 0.2994 0.4012 0.080 Uiso 1 1 calc R . .
Cl1 Cl 0.7284(3) -0.0920(3) 0.29394(19) 0.221(2) Uani 1 1 d . . .
Cl2 Cl 0.8739(4) 0.0798(3) 0.33814(16) 0.2053(18) Uani 1 1 d . . .
Cl3 Cl 0.64657(19) 0.15640(17) 0.45640(9) 0.1065(7) Uani 1 1 d . . .
Cl4 Cl 0.62844(14) 0.40511(14) 0.47358(6) 0.0740(5) Uani 1 1 d . . .
N1 N 0.5424(3) 0.3989(3) 0.70724(14) 0.0337(8) Uani 1 1 d D . .
H1A H 0.527(4) 0.466(3) 0.6919(16) 0.043(9) Uiso 1 1 d D . .
H1B H 0.536(4) 0.397(4) 0.7409(8) 0.043(9) Uiso 1 1 d D . .
N2 N 0.6176(3) 0.5533(3) 0.60522(15) 0.0406(9) Uani 1 1 d . . .
N3 N 0.4311(3) 0.2420(4) 0.57134(17) 0.0534(11) Uani 1 1 d . . .
N4 N 0.5515(3) 0.1499(3) 0.79045(14) 0.0358(8) Uani 1 1 d . . .
O1 O 0.5367(2) -0.0534(2) 0.69387(11) 0.0369(7) Uani 1 1 d . . .
O2 O 0.7179(2) -0.0840(2) 0.67748(10) 0.0311(7) Uani 1 1 d . . .

loop_
_atom_site_aniso_label
_atom_site_aniso_U_11
_atom_site_aniso_U_22
_atom_site_aniso_U_33
_atom_site_aniso_U_23
_atom_site_aniso_U_13
_atom_site_aniso_U_12
C1 0.0209(18) 0.0280(19) 0.029(2) -0.0034(16) 0.0037(16) -0.0013(15)
C2 0.0249(19) 0.0280(19) 0.028(2) -0.0022(16) 0.0032(17) -0.0004(16)
C3 0.025(2) 0.0257(18) 0.025(2) -0.0013(15) 0.0063(16) 0.0002(15)
C4 0.0251(19) 0.0266(19) 0.026(2) -0.0023(16) 0.0014(17) -0.0001(15)
C5 0.0232(19) 0.0262(19) 0.031(2) -0.0005(16) 0.0045(17) -0.0004(15)
C6 0.027(2) 0.029(2) 0.028(2) -0.0013(16) 0.0075(17) 0.0005(16)
C7 0.026(2) 0.033(2) 0.030(2) -0.0006(18) 0.0036(17) 0.0046(17)
C8 0.028(2) 0.040(2) 0.033(2) -0.0038(19) 0.0034(19) 0.0011(19)
C9 0.026(2) 0.0225(18) 0.039(3) -0.0019(17) 0.0079(18) 0.0006(15)
C10 0.032(2) 0.029(2) 0.022(2) -0.0016(16) 0.0015(17) -0.0007(17)
C11 0.045(3) 0.027(2) 0.044(3) -0.0016(19) 0.007(2) 0.0023(18)
C12 0.052(3) 0.036(2) 0.063(3) -0.002(2) 0.006(3) 0.013(2)
C13 0.0235(18) 0.0260(18) 0.026(2) -0.0024(16) 0.0047(16) 0.0006(15)
C14 0.036(2) 0.036(2) 0.033(3) 0.0076(18) 0.0038(19) -0.0074(18)
C15 0.035(2) 0.049(3) 0.030(2) 0.005(2) -0.0045(19) -0.003(2)
C16 0.027(2) 0.033(2) 0.036(2) -0.0063(18) 0.0039(18) 0.0002(17)
C17 0.031(2) 0.027(2) 0.031(2) 0.0025(17) 0.0068(18) 0.0011(16)
C18 0.031(2) 0.0241(18) 0.026(2) -0.0027(16) 0.0021(17) 0.0012(16)
C19 0.031(2) 0.046(2) 0.038(3) -0.006(2) 0.0013(19) -0.0050(19)
C20 0.042(3) 0.057(3) 0.056(3) -0.020(3) -0.006(2) -0.006(2)
C21 0.054(3) 0.092(4) 0.065(4) 0.009(3) -0.008(3) -0.043(3)
C22 0.033(3) 0.067(3) 0.075(4) -0.022(3) -0.011(3) -0.001(2)
C23 0.033(2) 0.0242(18) 0.028(2) 0.0027(16) 0.0103(17) 0.0006(16)
C24 0.028(2) 0.040(2) 0.057(3) -0.018(2) 0.014(2) -0.0106(18)
C25 0.028(2) 0.043(2) 0.054(3) -0.013(2) 0.016(2) -0.0047(19)
C26 0.036(2) 0.0237(19) 0.028(2) 0.0004(16) 0.0092(18) -0.0012(16)
C27 0.034(2) 0.041(2) 0.042(3) -0.013(2) -0.006(2) 0.0038(19)
C28 0.027(2) 0.045(2) 0.040(3) -0.009(2) -0.0010(19) 0.0072(18)
C29 0.038(2) 0.032(2) 0.032(2) -0.0044(18) 0.0054(19) 0.0028(18)
C30 0.037(2) 0.039(2) 0.029(2) -0.0079(18) 0.0067(19) -0.0015(19)
C31 0.043(3) 0.050(3) 0.041(3) -0.011(2) 0.004(2) 0.014(2)
C32 0.054(3) 0.032(2) 0.044(3) -0.002(2) 0.008(2) 0.003(2)
C33 0.104(8) 0.57(3) 0.217(14) -0.235(19) -0.122(9) 0.172(14)
C34 0.064(4) 0.066(4) 0.070(4) 0.015(3) -0.002(3) 0.008(3)
Cl1 0.171(3) 0.157(3) 0.326(5) -0.158(3) -0.093(3) 0.062(2)
Cl2 0.265(5) 0.145(3) 0.201(4) -0.012(3) -0.049(3) -0.076(3)
Cl3 0.1167(16) 0.0778(12) 0.1218(17) 0.0063(11) -0.0351(13) 0.0337(11)
Cl4 0.0794(11) 0.0765(10) 0.0658(10) -0.0028(8) -0.0032(8) -0.0080(8)
N1 0.039(2) 0.0289(17) 0.034(2) -0.0004(16) 0.0102(17) 0.0055(15)
N2 0.044(2) 0.034(2) 0.045(2) 0.0018(17) 0.0077(18) 0.0031(17)
N3 0.040(2) 0.066(3) 0.053(3) -0.015(2) -0.004(2) -0.004(2)
N4 0.042(2) 0.0319(18) 0.034(2) 0.0016(16) 0.0128(17) 0.0043(15)
O1 0.0361(16) 0.0320(15) 0.0439(18) 0.0016(13) 0.0178(14) -0.0067(12)
O2 0.0324(15) 0.0256(14) 0.0359(16) 0.0021(12) 0.0076(13) -0.0007(11)

loop_
_atom_type_symbol
_atom_type_description
_atom_type_scat_dispersion_real
_atom_type_scat_dispersion_imag
_atom_type_scat_source
C C 0.0033 0.0016 'International Tables Vol C Tables 4.2.6.8 and 6.1.1.4'
H H 0.0000 0.0000 'International Tables Vol C Tables 4.2.6.8 and 6.1.1.4'
Cl Cl 0.1484 0.1585 'International Tables Vol C Tables 4.2.6.8 and 6.1.1.4'
N N 0.0061 0.0033 'International Tables Vol C Tables 4.2.6.8 and 6.1.1.4'
O O 0.0106 0.0060 'International Tables Vol C Tables 4.2.6.8 and 6.1.1.4'

loop_
_geom_angle_atom_site_label_1
_geom_angle_atom_site_label_2
_geom_angle_atom_site_label_3
_geom_angle
_geom_angle_site_symmetry_1
_geom_angle_site_symmetry_3
_geom_angle_publ_flag
N1 C1 C6 126.5(4) . . ?
N1 C1 C2 117.4(3) . . ?
C6 C1 C2 116.1(3) . . ?
C7 C2 C8 108.6(3) . . ?
C7 C2 C1 111.3(3) . . ?
C8 C2 C1 107.5(3) . . ?
C7 C2 C3 110.2(3) . . ?
C8 C2 C3 107.9(3) . . ?
C1 C2 C3 111.2(3) . . ?
C13 C3 C4 114.7(3) . . ?
C13 C3 C2 111.8(3) . . ?
C4 C3 C2 108.5(3) . . ?
C13 C3 H3 107.2 . . ?
C4 C3 H3 107.2 . . ?
C2 C3 H3 107.2 . . ?
C5 C4 C23 123.0(3) . . ?
C5 C4 C3 120.1(3) . . ?
C23 C4 C3 116.8(3) . . ?
C4 C5 C6 121.1(3) . . ?
C4 C5 C10 121.5(3) . . ?
C6 C5 C10 117.2(3) . . ?
C1 C6 C9 118.8(3) . . ?
C1 C6 C5 121.6(3) . . ?
C9 C6 C5 119.5(3) . . ?
N2 C7 C2 178.6(4) . . ?
N3 C8 C2 177.4(4) . . ?
N4 C9 C6 179.5(4) . . ?
O1 C10 O2 124.5(3) . . ?
O1 C10 C5 122.1(3) . . ?
O2 C10 C5 113.4(3) . . ?
O2 C11 C12 106.0(3) . . ?
O2 C11 H11A 110.5 . . ?
C12 C11 H11A 110.5 . . ?
O2 C11 H11B 110.5 . . ?
C12 C11 H11B 110.5 . . ?
H11A C11 H11B 108.7 . . ?
C11 C12 H12C 109.5 . . ?
C11 C12 H12B 109.5 . . ?
H12C C12 H12B 109.5 . . ?
C11 C12 H12A 109.5 . . ?
H12C C12 H12A 109.5 . . ?
H12B C12 H12A 109.5 . . ?
C14 C13 C18 118.0(4) . . ?
C14 C13 C3 123.4(3) . . ?
C18 C13 C3 118.6(4) . . ?
C13 C14 C15 120.6(4) . . ?
C13 C14 H14 119.7 . . ?
C15 C14 H14 119.7 . . ?
C14 C15 C16 122.2(4) . . ?
C14 C15 H15 118.9 . . ?
C16 C15 H15 118.9 . . ?
C17 C16 C15 116.3(4) . . ?
C17 C16 C19 123.0(4) . . ?
C15 C16 C19 120.7(4) . . ?
C18 C17 C16 122.0(4) . . ?
C18 C17 H17 119.0 . . ?
C16 C17 H17 119.0 . . ?
C17 C18 C13 120.9(4) . . ?
C17 C18 H18 119.6 . . ?
C13 C18 H18 119.6 . . ?
C20 C19 C16 110.1(3) . . ?
C20 C19 C21 108.4(4) . . ?
C16 C19 C21 111.7(4) . . ?
C20 C19 C22 109.0(4) . . ?
C16 C19 C22 108.4(4) . . ?
C21 C19 C22 109.3(4) . . ?
C19 C20 H20A 109.5 . . ?
C19 C20 H20B 109.5 . . ?
H20A C20 H20B 109.5 . . ?
C19 C20 H20C 109.5 . . ?
H20A C20 H20C 109.5 . . ?
H20B C20 H20C 109.5 . . ?
C19 C21 H21A 109.5 . . ?
C19 C21 H21B 109.5 . . ?
H21A C21 H21B 109.5 . . ?
C19 C21 H21C 109.5 . . ?
H21A C21 H21C 109.5 . . ?
H21B C21 H21C 109.5 . . ?
C19 C22 H22C 109.5 . . ?
C19 C22 H22B 109.5 . . ?
H22C C22 H22B 109.5 . . ?
C19 C22 H22A 109.5 . . ?
H22C C22 H22A 109.5 . . ?
H22B C22 H22A 109.5 . . ?
C24 C23 C28 118.0(4) . . ?
C24 C23 C4 121.0(4) . . ?
C28 C23 C4 121.0(3) . . ?
C23 C24 C25 120.3(4) . . ?
C23 C24 H24 119.9 . . ?
C25 C24 H24 119.9 . . ?
C26 C25 C24 122.2(4) . . ?
C26 C25 H25 118.9 . . ?
C24 C25 H25 118.9 . . ?
C25 C26 C27 116.7(4) . . ?
C25 C26 C29 122.9(4) . . ?
C27 C26 C29 120.4(4) . . ?
C28 C27 C26 121.5(4) . . ?
C28 C27 H27 119.3 . . ?
C26 C27 H27 119.3 . . ?
C27 C28 C23 121.2(4) . . ?
C27 C28 H28 119.4 . . ?
C23 C28 H28 119.4 . . ?
C30 C29 C31 109.4(3) . . ?
C30 C29 C26 108.8(3) . . ?
C31 C29 C26 111.0(4) . . ?
C30 C29 C32 109.5(4) . . ?
C31 C29 C32 108.5(4) . . ?
C26 C29 C32 109.6(3) . . ?
C29 C30 H30A 109.5 . . ?
C29 C30 H30B 109.5 . . ?
H30A C30 H30B 109.5 . . ?
C29 C30 H30C 109.5 . . ?
H30A C30 H30C 109.5 . . ?
H30B C30 H30C 109.5 . . ?
C29 C31 H31A 109.5 . . ?
C29 C31 H31B 109.5 . . ?
H31A C31 H31B 109.5 . . ?
C29 C31 H31C 109.5 . . ?
H31A C31 H31C 109.5 . . ?
H31B C31 H31C 109.5 . . ?
C29 C32 H32A 109.5 . . ?
C29 C32 H32B 109.5 . . ?
H32A C32 H32B 109.5 . . ?
C29 C32 H32C 109.5 . . ?
H32A C32 H32C 109.5 . . ?
H32B C32 H32C 109.5 . . ?
Cl2 C33 Cl1 115.1(6) . . ?
Cl2 C33 H33A 108.5 . . ?
Cl1 C33 H33A 108.5 . . ?
Cl2 C33 H33B 108.5 . . ?
Cl1 C33 H33B 108.5 . . ?
H33A C33 H33B 107.5 . . ?
Cl3 C34 Cl4 111.2(4) . . ?
Cl3 C34 H34A 109.4 . . ?
Cl4 C34 H34A 109.4 . . ?
Cl3 C34 H34B 109.4 . . ?
Cl4 C34 H34B 109.4 . . ?
H34A C34 H34B 108.0 . . ?
C1 N1 H1A 120(3) . . ?
C1 N1 H1B 123(3) . . ?
H1A N1 H1B 117(4) . . ?
C10 O2 C11 116.6(3) . . ?

loop_
_geom_bond_atom_site_label_1
_geom_bond_atom_site_label_2
_geom_bond_distance
_geom_bond_site_symmetry_2
_geom_bond_publ_flag
C1 N1 1.339(5) . ?
C1 C6 1.366(5) . ?
C1 C2 1.540(5) . ?
C2 C7 1.482(5) . ?
C2 C8 1.484(6) . ?
C2 C3 1.584(5) . ?
C3 C13 1.523(5) . ?
C3 C4 1.524(5) . ?
C3 H3 1.0000 . ?
C4 C5 1.354(5) . ?
C4 C23 1.491(5) . ?
C5 C6 1.481(5) . ?
C5 C10 1.495(5) . ?
C6 C9 1.429(6) . ?
C7 N2 1.145(5) . ?
C8 N3 1.141(6) . ?
C9 N4 1.158(5) . ?
C10 O1 1.224(5) . ?
C10 O2 1.320(5) . ?
C11 O2 1.467(5) . ?
C11 C12 1.508(6) . ?
C11 H11A 0.9900 . ?
C11 H11B 0.9900 . ?
C12 H12C 0.9800 . ?
C12 H12B 0.9800 . ?
C12 H12A 0.9800 . ?
C13 C14 1.385(6) . ?
C13 C18 1.400(5) . ?
C14 C15 1.388(6) . ?
C14 H14 0.9500 . ?
C15 C16 1.402(6) . ?
C15 H15 0.9500 . ?
C16 C17 1.393(6) . ?
C16 C19 1.538(6) . ?
C17 C18 1.382(6) . ?
C17 H17 0.9500 . ?
C18 H18 0.9500 . ?
C19 C20 1.526(6) . ?
C19 C21 1.545(7) . ?
C19 C22 1.547(7) . ?
C20 H20A 0.9800 . ?
C20 H20B 0.9800 . ?
C20 H20C 0.9800 . ?
C21 H21A 0.9800 . ?
C21 H21B 0.9800 . ?
C21 H21C 0.9800 . ?
C22 H22C 0.9800 . ?
C22 H22B 0.9800 . ?
C22 H22A 0.9800 . ?
C23 C24 1.389(6) . ?
C23 C28 1.391(6) . ?
C24 C25 1.399(6) . ?
C24 H24 0.9500 . ?
C25 C26 1.380(6) . ?
C25 H25 0.9500 . ?
C26 C27 1.405(6) . ?
C26 C29 1.545(5) . ?
C27 C28 1.383(6) . ?
C27 H27 0.9500 . ?
C28 H28 0.9500 . ?
C29 C30 1.533(6) . ?
C29 C31 1.538(6) . ?
C29 C32 1.546(6) . ?
C30 H30A 0.9800 . ?
C30 H30B 0.9800 . ?
C30 H30C 0.9800 . ?
C31 H31A 0.9800 . ?
C31 H31B 0.9800 . ?
C31 H31C 0.9800 . ?
C32 H32A 0.9800 . ?
C32 H32B 0.9800 . ?
C32 H32C 0.9800 . ?
C33 Cl2 1.634(14) . ?
C33 Cl1 1.738(16) . ?
C33 H33A 0.9900 . ?
C33 H33B 0.9900 . ?
C34 Cl3 1.742(6) . ?
C34 Cl4 1.767(6) . ?
C34 H34A 0.9900 . ?
C34 H34B 0.9900 . ?
N1 H1A 0.882(19) . ?
N1 H1B 0.900(19) . ?
